data_4303567
loop_
_publ_author_name
'Kuppuswamy Arumugam'
'Mohamed C. Shaw'
'P. Chandrasekaran'
'Dino Villagr\'an'
'Thomas G. Gray'
'Joel T. Mague'
'James P. Donahue'

_publ_contact_author 'James P. Donahue'
_publ_contact_author_address
;
   James P. Donahue
   Department of Chemistry
   Tulane University
   Percival Stern Hall, Room 2015
   6400 Freret Street
   New Orleans, Louisiana 70118-5698
;
_publ_contact_author_email donahue@tulane.edu
_publ_section_title
;
Synthesis, Structures, and Properties of 1,2,4,5-Benzenetetrathiolate
Linked Group 10 Metal Complexes
;
_journal_name_full 'Inorganic Chemistry'
_journal_page_first 10591
_journal_page_last 10607
_journal_paper_doi 10.1021/ic901257s
_journal_volume 48
_journal_year 2009
_chemical_formula_sum 'C33 H26 Ni O P2 S4'
_chemical_formula_weight 687.43
_chemical_name_systematic
; 
 ?
;
_space_group_IT_number 19
_symmetry_cell_setting orthorhombic
_symmetry_space_group_name_Hall 'P 2ac 2ab'
_symmetry_space_group_name_H-M 'P 21 21 21'
_atom_sites_solution_hydrogens geom
_atom_sites_solution_primary direct
_atom_sites_solution_secondary difmap
_audit_creation_method SHELXL-97
_cell_angle_alpha 90.00
_cell_angle_beta 90.00
_cell_angle_gamma 90.00
_cell_formula_units_Z 4
_cell_length_a 11.155(3)
_cell_length_b 12.849(3)
_cell_length_c 21.133(5)
_cell_measurement_reflns_used 9766
_cell_measurement_temperature 100(2)
_cell_measurement_theta_max 27.5945
_cell_measurement_theta_min 2.422
_cell_volume 3029.0(13)
_computing_cell_refinement 'Bruker SMART (Bruker-AXS, 2000)'
_computing_data_collection 'Bruker SMART (Bruker-AXS, 2000)'
_computing_data_reduction 'Bruker SAINT+ (Bruker-AXS, 2004)'
_computing_molecular_graphics 'Bruker SHELXTL (Bruker-AXS, 2000a)'
_computing_publication_material 'Bruker SHELXTL (Bruker-AXS, 2000a)'
_computing_structure_refinement 'SHELXL-97 (Sheldrick, 1997)'
_computing_structure_solution 'SHELXS-97 (Sheldrick, 1997)'
_diffrn_ambient_temperature 100(2)
_diffrn_measured_fraction_theta_full 0.984
_diffrn_measured_fraction_theta_max 0.984
_diffrn_measurement_device_type 'Bruker-AXS SMART APEX'
_diffrn_measurement_method 'phi and omega scans'
_diffrn_radiation_monochromator graphite
_diffrn_radiation_source 'fine-focus sealed tube'
_diffrn_radiation_type MoK\a
_diffrn_radiation_wavelength 0.71073
_diffrn_reflns_av_R_equivalents 0.0659
_diffrn_reflns_av_sigmaI/netI 0.0720
_diffrn_reflns_limit_h_max 14
_diffrn_reflns_limit_h_min -14
_diffrn_reflns_limit_k_max 17
_diffrn_reflns_limit_k_min -16
_diffrn_reflns_limit_l_max 28
_diffrn_reflns_limit_l_min -28
_diffrn_reflns_number 27359
_diffrn_reflns_theta_full 28.27
_diffrn_reflns_theta_max 28.27
_diffrn_reflns_theta_min 1.85
_exptl_absorpt_coefficient_mu 1.049
_exptl_absorpt_correction_T_max 0.9340
_exptl_absorpt_correction_T_min 0.8121
_exptl_absorpt_correction_type multi-scan
_exptl_absorpt_process_details 'SADABS (Sheldrick, 2002)'
_exptl_crystal_colour orange
_exptl_crystal_density_diffrn 1.507
_exptl_crystal_density_method 'not measured'
_exptl_crystal_description block
_exptl_crystal_F_000 1416
_exptl_crystal_size_max 0.21
_exptl_crystal_size_mid 0.19
_exptl_crystal_size_min 0.07
_refine_diff_density_max 2.758
_refine_diff_density_min -0.681
_refine_diff_density_rms 0.129
_refine_ls_abs_structure_details 'Flack H D (1983), Acta Cryst. A39, 876-881'
_refine_ls_abs_structure_Flack 0.07(2)
_refine_ls_extinction_method none
_refine_ls_goodness_of_fit_ref 1.107
_refine_ls_hydrogen_treatment constr
_refine_ls_matrix_type full
_refine_ls_number_parameters 370
_refine_ls_number_reflns 7233
_refine_ls_number_restraints 0
_refine_ls_restrained_S_all 1.107
_refine_ls_R_factor_all 0.0852
_refine_ls_R_factor_gt 0.0686
_refine_ls_shift/su_max 0.000
_refine_ls_shift/su_mean 0.000
_refine_ls_structure_factor_coef Fsqd
_refine_ls_weighting_details 'calc w=1/[\s^2^(Fo^2^)+(0.0753P)^2^+7.2430P] where P=(Fo^2^+2Fc^2^)/3'
_refine_ls_weighting_scheme calc
_refine_ls_wR_factor_gt 0.1616
_refine_ls_wR_factor_ref 0.1695
_reflns_number_gt 5960
_reflns_number_total 7233
_reflns_threshold_expression >2\s(I)
_cod_data_source_file ic901257s_si_001_02.cif
_cod_data_source_block jpd81
_cod_original_cell_volume 3029.1(12)
_cod_database_code 4303567

loop_
_symmetry_equiv_pos_as_xyz
'x, y, z'
'-x+1/2, -y, z+1/2'
'-x, y+1/2, -z+1/2'
'x+1/2, -y+1/2, -z'

loop_
_atom_site_label
_atom_site_type_symbol
_atom_site_fract_x
_atom_site_fract_y
_atom_site_fract_z
_atom_site_U_iso_or_equiv
_atom_site_adp_type
_atom_site_occupancy
_atom_site_symmetry_multiplicity
_atom_site_calc_flag
_atom_site_refinement_flags
_atom_site_disorder_assembly
_atom_site_disorder_group
Ni1 Ni -0.37230(7) -0.91223(5) -0.16936(4) 0.01836(17) Uani 1 1 d . . .
S1 S -0.47458(14) -1.04380(12) -0.13375(9) 0.0307(4) Uani 1 1 d . . .
S2 S -0.20158(13) -0.99328(11) -0.16012(9) 0.0268(4) Uani 1 1 d . . .
S3 S -0.34782(18) -1.43128(13) -0.04738(9) 0.0374(4) Uani 1 1 d . . .
S4 S -0.08878(17) -1.37624(14) -0.05586(9) 0.0374(4) Uani 1 1 d . . .
P1 P -0.53379(13) -0.81954(11) -0.16794(8) 0.0196(3) Uani 1 1 d . . .
P2 P -0.29068(14) -0.78485(11) -0.22106(7) 0.0204(3) Uani 1 1 d . . .
O1 O -0.1714(5) -1.5556(4) -0.0133(3) 0.0456(14) Uani 1 1 d . . .
C1 C -0.3656(6) -1.1373(5) -0.1157(3) 0.0295(14) Uani 1 1 d . . .
C2 C -0.2433(6) -1.1124(5) -0.1253(3) 0.0266(14) Uani 1 1 d . . .
C3 C -0.3118(7) -1.3074(5) -0.0765(3) 0.0334(15) Uani 1 1 d . . .
C4 C -0.1924(6) -1.2805(5) -0.0836(3) 0.0293(14) Uani 1 1 d . . .
C5 C -0.4026(7) -1.2335(5) -0.0932(3) 0.0317(15) Uani 1 1 d . . .
H5 H -0.4852 -1.2498 -0.0890 0.038 Uiso 1 1 calc R . .
C6 C -0.1560(6) -1.1873(5) -0.1074(3) 0.0309(15) Uani 1 1 d . . .
H6 H -0.0730 -1.1725 -0.1120 0.037 Uiso 1 1 calc R . .
C7 C -0.1967(8) -1.4720(5) -0.0344(3) 0.0381(17) Uani 1 1 d . . .
C8 C -0.6759(5) -0.8793(5) -0.1883(3) 0.0209(12) Uani 1 1 d . . .
C9 C -0.7517(6) -0.9211(5) -0.1413(3) 0.0282(13) Uani 1 1 d . . .
H9 H -0.7299 -0.9166 -0.0980 0.034 Uiso 1 1 calc R . .
C10 C -0.8580(6) -0.9687(4) -0.1587(3) 0.0290(14) Uani 1 1 d . . .
H10 H -0.9100 -0.9948 -0.1268 0.035 Uiso 1 1 calc R . .
C11 C -0.8899(6) -0.9789(5) -0.2223(4) 0.0314(15) Uani 1 1 d . . .
H11 H -0.9635 -1.0111 -0.2336 0.038 Uiso 1 1 calc R . .
C12 C -0.8138(6) -0.9419(5) -0.2684(3) 0.0313(15) Uani 1 1 d . . .
H12 H -0.8341 -0.9501 -0.3118 0.038 Uiso 1 1 calc R . .
C13 C -0.7065(6) -0.8921(5) -0.2515(3) 0.0275(13) Uani 1 1 d . . .
H13 H -0.6543 -0.8670 -0.2836 0.033 Uiso 1 1 calc R . .
C14 C -0.5506(5) -0.7574(4) -0.0910(3) 0.0201(12) Uani 1 1 d . . .
C15 C -0.6575(6) -0.7100(5) -0.0719(3) 0.0265(13) Uani 1 1 d . . .
H15 H -0.7267 -0.7146 -0.0980 0.032 Uiso 1 1 calc R . .
C16 C -0.6627(6) -0.6573(5) -0.0159(3) 0.0279(14) Uani 1 1 d . . .
H16 H -0.7358 -0.6256 -0.0034 0.034 Uiso 1 1 calc R . .
C17 C -0.5637(7) -0.6491(5) 0.0228(3) 0.0329(16) Uani 1 1 d . . .
H17 H -0.5688 -0.6129 0.0619 0.039 Uiso 1 1 calc R . .
C18 C -0.4557(7) -0.6947(6) 0.0039(3) 0.0366(17) Uani 1 1 d . . .
H18 H -0.3864 -0.6883 0.0297 0.044 Uiso 1 1 calc R . .
C19 C -0.4498(6) -0.7491(5) -0.0524(3) 0.0267(13) Uani 1 1 d . . .
H19 H -0.3767 -0.7810 -0.0649 0.032 Uiso 1 1 calc R . .
C20 C -0.1404(6) -0.7368(4) -0.2027(3) 0.0238(13) Uani 1 1 d . . .
C21 C -0.1254(7) -0.6817(5) -0.1473(3) 0.0344(15) Uani 1 1 d . . .
H21 H -0.1907 -0.6736 -0.1188 0.041 Uiso 1 1 calc R . .
C22 C -0.0119(7) -0.6368(6) -0.1326(4) 0.0354(16) Uani 1 1 d . . .
H22 H 0.0002 -0.6011 -0.0938 0.042 Uiso 1 1 calc R . .
C23 C 0.0805(6) -0.6462(5) -0.1761(4) 0.0361(17) Uani 1 1 d . . .
H23 H 0.1549 -0.6128 -0.1682 0.043 Uiso 1 1 calc R . .
C24 C 0.0662(6) -0.7026(6) -0.2301(4) 0.0382(17) Uani 1 1 d . . .
H24 H 0.1313 -0.7103 -0.2587 0.046 Uiso 1 1 calc R . .
C25 C -0.0441(6) -0.7493(5) -0.2435(4) 0.0348(16) Uani 1 1 d . . .
H25 H -0.0531 -0.7898 -0.2808 0.042 Uiso 1 1 calc R . .
C26 C -0.2877(6) -0.8147(5) -0.3049(3) 0.0289(14) Uani 1 1 d . . .
C27 C -0.3301(9) -0.9121(6) -0.3254(4) 0.050(2) Uani 1 1 d . . .
H27 H -0.3546 -0.9624 -0.2951 0.060 Uiso 1 1 calc R . .
C28 C -0.3366(11) -0.9357(6) -0.3892(4) 0.066(3) Uani 1 1 d . . .
H28 H -0.3719 -0.9988 -0.4035 0.079 Uiso 1 1 calc R . .
C29 C -0.2871(10) -0.8601(7) -0.4338(4) 0.058(3) Uani 1 1 d . . .
H29 H -0.2780 -0.8783 -0.4771 0.070 Uiso 1 1 calc R . .
C30 C -0.2549(8) -0.7667(7) -0.4140(4) 0.048(2) Uani 1 1 d . . .
H30 H -0.2329 -0.7156 -0.4443 0.057 Uiso 1 1 calc R . .
C31 C -0.2524(7) -0.7412(6) -0.3501(4) 0.0392(17) Uani 1 1 d . . .
H31 H -0.2269 -0.6739 -0.3372 0.047 Uiso 1 1 calc R . .
C32 C -0.5177(5) -0.7081(4) -0.2228(3) 0.0225(12) Uani 1 1 d . . .
H32A H -0.5335 -0.7302 -0.2669 0.027 Uiso 1 1 calc R . .
H32B H -0.5747 -0.6521 -0.2115 0.027 Uiso 1 1 calc R . .
C33 C -0.3870(6) -0.6697(4) -0.2157(3) 0.0247(13) Uani 1 1 d . . .
H33A H -0.3760 -0.6348 -0.1743 0.030 Uiso 1 1 calc R . .
H33B H -0.3672 -0.6197 -0.2497 0.030 Uiso 1 1 calc R . .

loop_
_atom_site_aniso_label
_atom_site_aniso_U_11
_atom_site_aniso_U_22
_atom_site_aniso_U_33
_atom_site_aniso_U_23
_atom_site_aniso_U_13
_atom_site_aniso_U_12
Ni1 0.0196(3) 0.0134(3) 0.0221(3) 0.0013(3) 0.0005(3) -0.0002(3)
S1 0.0175(7) 0.0142(7) 0.0605(11) 0.0088(7) 0.0048(8) 0.0003(6)
S2 0.0163(7) 0.0122(6) 0.0518(11) 0.0090(7) -0.0072(7) -0.0020(5)
S3 0.0463(11) 0.0237(8) 0.0422(10) 0.0064(7) -0.0009(8) -0.0009(7)
S4 0.0414(10) 0.0296(8) 0.0411(10) 0.0037(8) -0.0027(8) 0.0075(8)
P1 0.0209(7) 0.0151(6) 0.0227(7) 0.0013(6) -0.0007(7) -0.0006(5)
P2 0.0205(7) 0.0149(7) 0.0257(8) 0.0024(6) 0.0009(6) -0.0021(6)
O1 0.066(4) 0.031(3) 0.040(3) 0.006(2) -0.003(3) 0.012(3)
C1 0.032(3) 0.025(3) 0.032(3) -0.005(3) -0.001(3) 0.000(3)
C2 0.033(3) 0.021(3) 0.026(3) 0.000(2) -0.002(3) -0.003(3)
C3 0.049(4) 0.024(3) 0.028(3) -0.004(3) 0.002(3) -0.001(3)
C4 0.034(4) 0.030(3) 0.024(3) -0.007(3) -0.004(3) 0.009(3)
C5 0.038(4) 0.021(3) 0.036(4) 0.002(3) -0.007(3) -0.004(3)
C6 0.029(3) 0.026(3) 0.037(4) -0.004(3) -0.004(3) 0.007(3)
C7 0.057(5) 0.026(3) 0.031(4) 0.003(3) 0.000(3) -0.001(3)
C8 0.017(3) 0.019(3) 0.027(3) 0.000(2) -0.001(2) -0.005(2)
C9 0.030(3) 0.025(3) 0.029(3) -0.002(3) -0.003(3) 0.005(3)
C10 0.030(3) 0.017(3) 0.040(4) 0.004(3) 0.003(3) -0.002(3)
C11 0.022(3) 0.017(3) 0.054(4) -0.007(3) -0.005(3) 0.003(2)
C12 0.036(4) 0.026(3) 0.032(4) 0.002(3) -0.009(3) 0.001(3)
C13 0.031(3) 0.025(3) 0.027(3) -0.002(3) -0.004(3) -0.004(3)
C14 0.021(3) 0.018(3) 0.022(3) 0.001(2) -0.003(2) -0.005(2)
C15 0.031(3) 0.015(3) 0.034(3) 0.003(2) -0.003(3) -0.002(2)
C16 0.033(4) 0.022(3) 0.029(3) 0.006(3) 0.010(3) 0.002(3)
C17 0.043(4) 0.031(4) 0.024(3) -0.005(3) 0.005(3) -0.010(3)
C18 0.037(4) 0.045(4) 0.027(3) -0.010(3) -0.009(3) 0.003(3)
C19 0.021(3) 0.029(3) 0.030(3) -0.007(3) -0.006(3) -0.001(3)
C20 0.027(3) 0.018(3) 0.026(3) 0.010(2) -0.001(3) -0.004(2)
C21 0.030(3) 0.029(3) 0.044(4) 0.004(3) 0.001(3) -0.003(3)
C22 0.038(4) 0.030(3) 0.038(4) 0.004(3) -0.015(3) 0.000(3)
C23 0.023(3) 0.033(4) 0.052(5) 0.017(3) -0.011(3) 0.003(3)
C24 0.024(3) 0.037(4) 0.054(5) 0.013(4) -0.003(3) 0.005(3)
C25 0.033(4) 0.025(3) 0.047(4) 0.017(3) 0.001(3) 0.002(3)
C26 0.032(3) 0.021(3) 0.033(3) 0.002(3) -0.002(3) 0.004(3)
C27 0.092(6) 0.023(3) 0.035(4) -0.004(3) -0.003(4) 0.007(4)
C28 0.133(10) 0.027(4) 0.038(4) -0.005(3) -0.005(5) 0.024(5)
C29 0.096(7) 0.051(5) 0.028(4) 0.000(4) 0.008(4) 0.038(5)
C30 0.060(5) 0.052(5) 0.031(4) 0.015(4) 0.004(4) 0.003(4)
C31 0.046(4) 0.029(4) 0.043(4) 0.008(3) 0.004(3) -0.001(3)
C32 0.022(3) 0.016(3) 0.030(3) 0.004(2) -0.003(3) 0.004(2)
C33 0.031(3) 0.019(3) 0.025(3) -0.001(2) -0.002(3) -0.003(3)

loop_
_atom_type_symbol
_atom_type_description
_atom_type_scat_dispersion_real
_atom_type_scat_dispersion_imag
_atom_type_scat_source
C C 0.0033 0.0016 'International Tables Vol C Tables 4.2.6.8 and 6.1.1.4'
H H 0.0000 0.0000 'International Tables Vol C Tables 4.2.6.8 and 6.1.1.4'
O O 0.0106 0.0060 'International Tables Vol C Tables 4.2.6.8 and 6.1.1.4'
P P 0.1023 0.0942 'International Tables Vol C Tables 4.2.6.8 and 6.1.1.4'
S S 0.1246 0.1234 'International Tables Vol C Tables 4.2.6.8 and 6.1.1.4'
Ni Ni 0.3393 1.1124 'International Tables Vol C Tables 4.2.6.8 and 6.1.1.4'

loop_
_geom_angle_atom_site_label_1
_geom_angle_atom_site_label_2
_geom_angle_atom_site_label_3
_geom_angle
_geom_angle_site_symmetry_1
_geom_angle_site_symmetry_3
_geom_angle_publ_flag
P1 Ni1 P2 86.62(6) . . ?
P1 Ni1 S1 89.21(6) . . ?
P2 Ni1 S1 169.06(8) . . ?
P1 Ni1 S2 172.37(7) . . ?
P2 Ni1 S2 92.23(6) . . ?
S1 Ni1 S2 93.21(6) . . ?
C1 S1 Ni1 104.1(2) . . ?
C2 S2 Ni1 102.8(2) . . ?
C3 S3 C7 95.9(4) . . ?
C7 S4 C4 97.0(4) . . ?
C8 P1 C14 107.9(3) . . ?
C8 P1 C32 105.3(3) . . ?
C14 P1 C32 103.3(3) . . ?
C8 P1 Ni1 119.5(2) . . ?
C14 P1 Ni1 109.9(2) . . ?
C32 P1 Ni1 109.7(2) . . ?
C26 P2 C20 105.2(3) . . ?
C26 P2 C33 104.0(3) . . ?
C20 P2 C33 104.6(3) . . ?
C26 P2 Ni1 109.9(2) . . ?
C20 P2 Ni1 122.22(19) . . ?
C33 P2 Ni1 109.4(2) . . ?
C5 C1 C2 122.4(6) . . ?
C5 C1 S1 118.7(5) . . ?
C2 C1 S1 118.9(5) . . ?
C1 C2 C6 118.1(6) . . ?
C1 C2 S2 120.7(5) . . ?
C6 C2 S2 121.3(5) . . ?
C4 C3 C5 119.2(6) . . ?
C4 C3 S3 119.0(6) . . ?
C5 C3 S3 121.8(6) . . ?
C6 C4 C3 123.1(6) . . ?
C6 C4 S4 122.3(5) . . ?
C3 C4 S4 114.5(5) . . ?
C1 C5 C3 117.7(7) . . ?
C4 C6 C2 119.3(6) . . ?
O1 C7 S4 123.8(7) . . ?
O1 C7 S3 122.9(6) . . ?
S4 C7 S3 113.4(4) . . ?
C13 C8 C9 119.0(6) . . ?
C13 C8 P1 119.5(5) . . ?
C9 C8 P1 121.3(5) . . ?
C10 C9 C8 119.8(6) . . ?
C9 C10 C11 121.0(6) . . ?
C12 C11 C10 119.4(6) . . ?
C11 C12 C13 120.2(6) . . ?
C8 C13 C12 120.5(6) . . ?
C19 C14 C15 119.0(6) . . ?
C19 C14 P1 118.3(5) . . ?
C15 C14 P1 122.5(5) . . ?
C16 C15 C14 120.2(6) . . ?
C15 C16 C17 121.3(6) . . ?
C16 C17 C18 119.2(6) . . ?
C19 C18 C17 120.0(7) . . ?
C18 C19 C14 120.3(6) . . ?
C21 C20 C25 119.6(6) . . ?
C21 C20 P2 117.7(5) . . ?
C25 C20 P2 122.6(5) . . ?
C20 C21 C22 120.0(7) . . ?
C23 C22 C21 118.7(7) . . ?
C24 C23 C22 121.0(7) . . ?
C23 C24 C25 120.2(7) . . ?
C20 C25 C24 120.4(7) . . ?
C31 C26 C27 119.0(7) . . ?
C31 C26 P2 122.0(5) . . ?
C27 C26 P2 118.9(5) . . ?
C28 C27 C26 120.8(8) . . ?
C27 C28 C29 117.6(8) . . ?
C30 C29 C28 120.2(7) . . ?
C29 C30 C31 121.9(8) . . ?
C30 C31 C26 119.8(7) . . ?
C33 C32 P1 106.1(4) . . ?
C32 C33 P2 106.8(4) . . ?

loop_
_geom_bond_atom_site_label_1
_geom_bond_atom_site_label_2
_geom_bond_distance
_geom_bond_site_symmetry_2
_geom_bond_publ_flag
Ni1 P1 2.1598(17) . ?
Ni1 P2 2.1683(17) . ?
Ni1 S1 2.1740(17) . ?
Ni1 S2 2.1793(17) . ?
S1 C1 1.751(7) . ?
S2 C2 1.762(6) . ?
S3 C3 1.753(7) . ?
S3 C7 1.786(9) . ?
S4 C7 1.780(8) . ?
S4 C4 1.786(7) . ?
P1 C8 1.813(6) . ?
P1 C14 1.820(6) . ?
P1 C32 1.851(6) . ?
P2 C26 1.814(7) . ?
P2 C20 1.828(6) . ?
P2 C33 1.832(6) . ?
O1 C7 1.197(8) . ?
C1 C5 1.387(9) . ?
C1 C2 1.416(10) . ?
C2 C6 1.420(9) . ?
C3 C4 1.385(10) . ?
C3 C5 1.432(10) . ?
C4 C6 1.361(10) . ?
C8 C13 1.390(9) . ?
C8 C9 1.410(9) . ?
C9 C10 1.383(9) . ?
C10 C11 1.397(10) . ?
C11 C12 1.377(10) . ?
C12 C13 1.403(9) . ?
C14 C19 1.394(8) . ?
C14 C15 1.398(9) . ?
C15 C16 1.365(9) . ?
C16 C17 1.379(10) . ?
C17 C18 1.398(10) . ?
C18 C19 1.381(9) . ?
C20 C21 1.380(9) . ?
C20 C25 1.387(10) . ?
C21 C22 1.425(10) . ?
C22 C23 1.387(11) . ?
C23 C24 1.360(11) . ?
C24 C25 1.398(10) . ?
C26 C31 1.400(9) . ?
C26 C27 1.407(10) . ?
C27 C28 1.382(11) . ?
C28 C29 1.462(13) . ?
C29 C30 1.321(13) . ?
C30 C31 1.389(11) . ?
C32 C33 1.546(9) . ?
